data_4300164
loop_
_publ_author_name
'Eva R\"uba'
'Walter Simanko'
'Kurt Mereiter'
'Roland Schmid'
'Karl Kirchner'

_publ_contact_author
;
        Karl Kirchner
        Institute of Inorganic Chemistry
        Technical University of Vienna
        Getreidemarkt 9
        A-1060 Vienna
        Austria
;
_publ_contact_author_email kkirch@tuwien.ac.at
_publ_contact_author_fax '++43 1 58801-15399'
_publ_contact_author_phone '++43 1 58801-15341'
_publ_section_title
;
Comparing the Isoelectronic Complexes [RuTp(CH3CN)3]PF6 (Tp =
Hydridotris(pyrazolyl)borate) and [RuCp(CH3CN)3]PF6. Structure and
Acetonitrile Exchange Kinetics
;
_journal_name_full 'Inorganic Chemistry'
_journal_page_first 382
_journal_page_last 384
_journal_paper_doi 10.1021/ic991013k
_journal_volume 39
_journal_year 2000
_chemical_formula_sum 'C15 H19 B F6 N9 P Ru'
_chemical_formula_weight 582.24
_chemical_name_systematic
; 
 tris(acetonitrile)-(hydrogen tris(pyrazol-1-yl)borate)-ruthenium(ii)
 hexafluorophosphate dichloromethane/diethylether solvate
;
_space_group_IT_number 188
_symmetry_cell_setting Hexagonal
_symmetry_space_group_name_Hall 'P -6c 2'
_symmetry_space_group_name_H-M 'P -6 c 2'
_atom_sites_solution_hydrogens geom
_atom_sites_solution_primary direct
_atom_sites_solution_secondary difmap
_audit_creation_method SHELXL-97
_cell_angle_alpha 90.00
_cell_angle_beta 90.00
_cell_angle_gamma 120.00
_cell_formula_units_Z 6
_cell_length_a 18.726(8)
_cell_length_b 18.726(8)
_cell_length_c 13.944(6)
_cell_measurement_reflns_used 7639
_cell_measurement_temperature 295(2)
_cell_measurement_theta_max 25
_cell_measurement_theta_min 2
_cell_volume 4235(3)
_computing_cell_refinement 'Siemens SAINT'
_computing_data_collection 'Siemens SMART'
_computing_data_reduction 'Siemens SAINT and SHELXTL'
_computing_molecular_graphics 'Siemens SHELXTL'
_computing_publication_material 'SHELXL-97 (Sheldrick, 1997)'
_computing_structure_refinement 'SHELXL-97 (Sheldrick, 1997)'
_computing_structure_solution 'SHELXS-97 (Sheldrick, 1997)'
_diffrn_ambient_temperature 295(2)
_diffrn_measured_fraction_theta_full 0.999
_diffrn_measured_fraction_theta_max 0.999
_diffrn_measurement_device_type 'Siemens SMART 3-circle with CCD area detector'
_diffrn_measurement_method 'omega scans'
_diffrn_radiation_monochromator graphite
_diffrn_radiation_source 'fine-focus sealed tube'
_diffrn_radiation_type MoK\a
_diffrn_radiation_wavelength 0.71073
_diffrn_reflns_av_R_equivalents 0.1192
_diffrn_reflns_av_sigmaI/netI 0.0358
_diffrn_reflns_limit_h_max 22
_diffrn_reflns_limit_h_min -22
_diffrn_reflns_limit_k_max 22
_diffrn_reflns_limit_k_min -22
_diffrn_reflns_limit_l_max 16
_diffrn_reflns_limit_l_min -16
_diffrn_reflns_number 41300
_diffrn_reflns_theta_full 24.99
_diffrn_reflns_theta_max 24.99
_diffrn_reflns_theta_min 2.18
_exptl_absorpt_coefficient_mu 0.670
_exptl_absorpt_correction_T_max 0.98
_exptl_absorpt_correction_T_min 0.72
_exptl_absorpt_correction_type Multi-scan
_exptl_crystal_colour 'pale yellow'
_exptl_crystal_density_diffrn 1.370
_exptl_crystal_density_method 'not measured'
_exptl_crystal_description prism
_exptl_crystal_F_000 1740
_exptl_crystal_size_max 0.05
_exptl_crystal_size_mid 0.05
_exptl_crystal_size_min 0.35
_refine_diff_density_max 0.327
_refine_diff_density_min -0.455
_refine_diff_density_rms 0.069
_refine_ls_abs_structure_details 'Flack H D (1983), Acta Cryst. A39, 876-881'
_refine_ls_abs_structure_Flack -0.04(8)
_refine_ls_extinction_method none
_refine_ls_goodness_of_fit_ref 1.118
_refine_ls_hydrogen_treatment mixed
_refine_ls_matrix_type full
_refine_ls_number_parameters 163
_refine_ls_number_reflns 2595
_refine_ls_number_restraints 0
_refine_ls_restrained_S_all 1.118
_refine_ls_R_factor_all 0.0757
_refine_ls_R_factor_gt 0.0514
_refine_ls_shift/su_max 0.000
_refine_ls_shift/su_mean 0.000
_refine_ls_structure_factor_coef Fsqd
_refine_ls_weighting_details 'calc w=1/[\s^2^(Fo^2^)+(0.0517P)^2^+5.9638P] where P=(Fo^2^+2Fc^2^)/3'
_refine_ls_weighting_scheme calc
_refine_ls_wR_factor_gt 0.1095
_refine_ls_wR_factor_ref 0.1255
_reflns_number_gt 2021
_reflns_number_total 2595
_reflns_threshold_expression >2sigma(I)
_cod_database_code 4300164

loop_
_symmetry_equiv_pos_as_xyz
'x, y, z'
'-y, x-y, z'
'-x+y, -x, z'
'x, y, -z+1/2'
'-y, x-y, -z+1/2'
'-x+y, -x, -z+1/2'
'-y, -x, z+1/2'
'-x+y, y, z+1/2'
'x, x-y, z+1/2'
'-y, -x, -z'
'-x+y, y, -z'
'x, x-y, -z'

loop_
_atom_site_label
_atom_site_type_symbol
_atom_site_fract_x
_atom_site_fract_y
_atom_site_fract_z
_atom_site_U_iso_or_equiv
_atom_site_adp_type
_atom_site_occupancy
_atom_site_symmetry_multiplicity
_atom_site_calc_flag
_atom_site_refinement_flags
_atom_site_disorder_assembly
_atom_site_disorder_group
Ru Ru 0.47109(5) 0.46768(5) 0.2500 0.0499(2) Uani 1 2 d S . .
N1 N 0.3501(4) 0.3087(4) 0.3389(4) 0.0595(15) Uani 1 1 d . . .
N2 N 0.4271(4) 0.3753(4) 0.3499(4) 0.0545(14) Uani 1 1 d . . .
C1 C 0.4571(6) 0.3632(5) 0.4298(6) 0.074(2) Uani 1 1 d . . .
H1 H 0.5097 0.3983 0.4535 0.088 Uiso 1 1 calc R . .
C2 C 0.3987(8) 0.2904(7) 0.4736(7) 0.094(3) Uani 1 1 d . . .
H2 H 0.4039 0.2691 0.5318 0.112 Uiso 1 1 calc R . .
C3 C 0.3331(6) 0.2571(5) 0.4143(6) 0.078(2) Uani 1 1 d . . .
H3 H 0.2845 0.2073 0.4235 0.093 Uiso 1 1 calc R . .
N3 N 0.2880(5) 0.3795(5) 0.2500 0.054(2) Uani 1 2 d S . .
N4 N 0.3555(5) 0.4556(5) 0.2500 0.0485(18) Uani 1 2 d S . .
C4 C 0.3283(6) 0.5094(6) 0.2500 0.056(2) Uani 1 2 d S . .
H4 H 0.3623 0.5664 0.2500 0.067 Uiso 1 2 calc SR . .
C5 C 0.2447(7) 0.4700(8) 0.2500 0.067(3) Uani 1 2 d S . .
H5 H 0.2113 0.4936 0.2500 0.080 Uiso 1 2 calc SR . .
C6 C 0.2202(7) 0.3878(8) 0.2500 0.071(3) Uani 1 2 d S . .
H6 H 0.1659 0.3447 0.2500 0.085 Uiso 1 2 calc SR . .
B B 0.2993(8) 0.3031(8) 0.2500 0.058(2) Uani 1 2 d S . .
H0 H 0.2459 0.2518 0.2500 0.070 Uiso 1 2 calc SR . .
N5 N 0.5112(3) 0.5569(4) 0.3530(5) 0.0581(15) Uani 1 1 d . . .
C7 C 0.5339(5) 0.6075(5) 0.4083(6) 0.0595(18) Uani 1 1 d . . .
C8 C 0.5637(6) 0.6750(6) 0.4787(7) 0.085(3) Uani 1 1 d . . .
H8A H 0.5453 0.6525 0.5416 0.127 Uiso 1 1 calc R . .
H8B H 0.5425 0.7108 0.4628 0.127 Uiso 1 1 calc R . .
H8C H 0.6229 0.7058 0.4775 0.127 Uiso 1 1 calc R . .
N6 N 0.5845(5) 0.4753(6) 0.2500 0.066(2) Uani 1 2 d S . .
C9 C 0.6480(7) 0.4840(7) 0.2500 0.066(3) Uani 1 2 d S . .
C10 C 0.7325(7) 0.4992(10) 0.2500 0.100(5) Uani 1 2 d S . .
H10A H 0.7319 0.4483 0.2500 0.150 Uiso 1 2 d SR . .
H10B H 0.7605 0.5296 0.1946 0.150 Uiso 1 1 d R . .
P1 P 0.6667 0.3333 0.5000 0.0629(17) Uani 1 6 d S . .
F1 F 0.6632(6) 0.4021(6) 0.4445(10) 0.203(5) Uani 1 1 d . . .
P2 P 0.3333 0.6667 0.5000 0.0623(17) Uani 1 6 d S . .
F2 F 0.3329(9) 0.6025(6) 0.5646(7) 0.228(7) Uani 1 1 d . . .
C1S C -0.0251 0.1949 0.2500 0.500 Uiso 1.73(10) 2 d SP . .
C2S C 0.0174 0.1127 0.2500 0.500 Uiso 0.76(7) 2 d SP . .
C3S C 0.0891 0.1783 0.5000 0.500 Uiso 1.43(8) 2 d SP . .
C4S C 0.0231 0.2112 0.1686 0.500 Uiso 0.78(6) 1 d P . .
C5S C -0.0430 0.2341 0.2500 0.500 Uiso 0.95(10) 2 d SP . .
C6S C -0.0493 0.1487 0.1510 0.500 Uiso 0.45(6) 1 d P . .
C7S C 0.6667 0.3333 0.3912 0.500 Uiso 1.13(8) 3 d SP . .

loop_
_atom_site_aniso_label
_atom_site_aniso_U_11
_atom_site_aniso_U_22
_atom_site_aniso_U_33
_atom_site_aniso_U_23
_atom_site_aniso_U_13
_atom_site_aniso_U_12
Ru 0.0473(5) 0.0490(6) 0.0587(4) 0.000 0.000 0.0279(3)
N1 0.073(4) 0.054(3) 0.060(4) 0.010(3) 0.008(3) 0.038(3)
N2 0.055(3) 0.054(3) 0.063(4) -0.004(3) -0.006(3) 0.034(3)
C1 0.105(7) 0.065(5) 0.072(5) 0.000(4) -0.018(5) 0.058(5)
C2 0.146(10) 0.102(8) 0.071(6) 0.008(6) -0.016(7) 0.090(8)
C3 0.099(6) 0.055(5) 0.086(6) 0.003(4) 0.010(5) 0.044(4)
N3 0.049(5) 0.056(5) 0.063(5) 0.000 0.000 0.031(4)
N4 0.052(5) 0.046(4) 0.057(4) 0.000 0.000 0.031(4)
C4 0.072(7) 0.055(6) 0.047(5) 0.000 0.000 0.036(6)
C5 0.056(7) 0.095(9) 0.079(7) 0.000 0.000 0.060(7)
C6 0.061(7) 0.073(8) 0.098(9) 0.000 0.000 0.048(6)
B 0.046(8) 0.052(9) 0.074(6) 0.000 0.000 0.023(5)
N5 0.055(3) 0.058(4) 0.068(4) 0.000(3) -0.008(3) 0.032(3)
C7 0.057(4) 0.062(5) 0.069(5) 0.001(4) -0.013(4) 0.037(4)
C8 0.085(6) 0.080(6) 0.097(6) -0.017(5) -0.032(5) 0.047(5)
N6 0.049(5) 0.068(6) 0.086(6) 0.000 0.000 0.034(5)
C9 0.050(6) 0.071(8) 0.079(8) 0.000 0.000 0.032(6)
C10 0.043(7) 0.154(14) 0.114(11) 0.000 0.000 0.058(8)
P1 0.062(2) 0.062(2) 0.065(5) 0.000 0.000 0.0308(12)
F1 0.231(12) 0.167(9) 0.265(15) 0.101(9) 0.042(8) 0.139(9)
P2 0.056(2) 0.056(2) 0.074(5) 0.000 0.000 0.0281(11)
F2 0.384(19) 0.185(11) 0.173(9) 0.066(8) 0.013(10) 0.187(13)

loop_
_atom_type_symbol
_atom_type_description
_atom_type_scat_dispersion_real
_atom_type_scat_dispersion_imag
_atom_type_scat_source
C C 0.0033 0.0016 'International Tables Vol C Tables 4.2.6.8 and 6.1.1.4'
H H 0.0000 0.0000 'International Tables Vol C Tables 4.2.6.8 and 6.1.1.4'
B B 0.0013 0.0007 'International Tables Vol C Tables 4.2.6.8 and 6.1.1.4'
N N 0.0061 0.0033 'International Tables Vol C Tables 4.2.6.8 and 6.1.1.4'
F F 0.0171 0.0103 'International Tables Vol C Tables 4.2.6.8 and 6.1.1.4'
P P 0.1023 0.0942 'International Tables Vol C Tables 4.2.6.8 and 6.1.1.4'
Ru Ru -1.2594 0.8363 'International Tables Vol C Tables 4.2.6.8 and 6.1.1.4'

loop_
_geom_angle_atom_site_label_1
_geom_angle_atom_site_label_2
_geom_angle_atom_site_label_3
_geom_angle
_geom_angle_site_symmetry_1
_geom_angle_site_symmetry_3
_geom_angle_publ_flag
N5 Ru N5 89.5(4) . 4 ?
N5 Ru N2 177.8(2) . 4 ?
N5 Ru N2 92.4(2) 4 4 ?
N5 Ru N2 92.4(2) . . ?
N5 Ru N2 177.8(2) 4 . ?
N2 Ru N2 85.8(3) 4 . ?
N5 Ru N6 89.9(2) . . ?
N5 Ru N6 89.9(2) 4 . ?
N2 Ru N6 91.4(2) 4 . ?
N2 Ru N6 91.4(2) . . ?
N5 Ru N4 91.5(2) . . ?
N5 Ru N4 91.5(2) 4 . ?
N2 Ru N4 87.1(2) 4 . ?
N2 Ru N4 87.1(2) . . ?
N6 Ru N4 178.0(3) . . ?
C3 N1 N2 109.2(7) . . ?
C3 N1 B 131.4(7) . . ?
N2 N1 B 119.3(6) . . ?
C1 N2 N1 106.5(7) . . ?
C1 N2 Ru 134.0(6) . . ?
N1 N2 Ru 119.4(4) . . ?
N2 C1 C2 110.2(8) . . ?
N2 C1 H1 124.9 . . ?
C2 C1 H1 124.9 . . ?
C3 C2 C1 105.7(8) . . ?
C3 C2 H2 127.1 . . ?
C1 C2 H2 127.1 . . ?
C2 C3 N1 108.2(8) . . ?
C2 C3 H3 125.9 . . ?
N1 C3 H3 125.9 . . ?
N4 N3 C6 108.4(8) . . ?
N4 N3 B 119.1(8) . . ?
C6 N3 B 132.5(9) . . ?
C4 N4 N3 106.7(8) . . ?
C4 N4 Ru 133.8(7) . . ?
N3 N4 Ru 119.5(5) . . ?
N4 C4 C5 111.1(10) . . ?
N4 C4 H4 124.4 . . ?
C5 C4 H4 124.4 . . ?
C4 C5 C6 105.0(9) . . ?
C4 C5 H5 127.5 . . ?
C6 C5 H5 127.5 . . ?
N3 C6 C5 108.8(10) . . ?
N3 C6 H6 125.6 . . ?
C5 C6 H6 125.6 . . ?
N1 B N1 107.9(10) 4 . ?
N1 B N3 107.6(6) 4 . ?
N1 B N3 107.6(6) . . ?
N1 B H0 111.2 4 . ?
N1 B H0 111.2 . . ?
N3 B H0 111.2 . . ?
C7 N5 Ru 178.5(6) . . ?
N5 C7 C8 178.6(8) . . ?
C7 C8 H8A 109.5 . . ?
C7 C8 H8B 109.5 . . ?
H8A C8 H8B 109.5 . . ?
C7 C8 H8C 109.5 . . ?
H8A C8 H8C 109.5 . . ?
H8B C8 H8C 109.5 . . ?
C9 N6 Ru 176.2(9) . . ?
N6 C9 C10 177.5(13) . . ?
C9 C10 H10A 109.8 . . ?
C9 C10 H10B 109.7 . . ?
H10A C10 H10B 109.2 . . ?
C7S P1 C7S 180.0 10_666 . ?
C7S P1 F1 59.6(5) 10_666 12_556 ?
C7S P1 F1 120.4(5) . 12_556 ?
C7S P1 F1 120.4(5) 10_666 3_665 ?
C7S P1 F1 59.6(5) . 3_665 ?
F1 P1 F1 86.5(9) 12_556 3_665 ?
C7S P1 F1 120.4(5) 10_666 2_655 ?
C7S P1 F1 59.6(5) . 2_655 ?
F1 P1 F1 80.3(9) 12_556 2_655 ?
F1 P1 F1 96.7(7) 3_665 2_655 ?
C7S P1 F1 59.6(5) 10_666 11_656 ?
C7S P1 F1 120.4(5) . 11_656 ?
F1 P1 F1 96.7(7) 12_556 11_656 ?
F1 P1 F1 80.3(9) 3_665 11_656 ?
F1 P1 F1 175.8(8) 2_655 11_656 ?
C7S P1 F1 120.4(5) 10_666 . ?
C7S P1 F1 59.6(5) . . ?
F1 P1 F1 175.8(8) 12_556 . ?
F1 P1 F1 96.7(7) 3_665 . ?
F1 P1 F1 96.7(7) 2_655 . ?
F1 P1 F1 86.5(10) 11_656 . ?
C7S P1 F1 59.6(5) 10_666 10_666 ?
C7S P1 F1 120.4(5) . 10_666 ?
F1 P1 F1 96.7(7) 12_556 10_666 ?
F1 P1 F1 175.8(8) 3_665 10_666 ?
F1 P1 F1 86.5(10) 2_655 10_666 ?
F1 P1 F1 96.7(7) 11_656 10_666 ?
F1 P1 F1 80.3(9) . 10_666 ?
C7S F1 P1 59.7(4) . . ?
F2 P2 F2 92.0(9) 12_566 3_565 ?
F2 P2 F2 87.6(6) 12_566 11_556 ?
F2 P2 F2 92.7(10) 3_565 11_556 ?
F2 P2 F2 92.7(10) 12_566 2_665 ?
F2 P2 F2 87.6(6) 3_565 2_665 ?
F2 P2 F2 179.5(11) 11_556 2_665 ?
F2 P2 F2 87.6(6) 12_566 10_666 ?
F2 P2 F2 179.5(11) 3_565 10_666 ?
F2 P2 F2 87.6(6) 11_556 10_666 ?
F2 P2 F2 92.0(9) 2_665 10_666 ?
F2 P2 F2 179.5(11) 12_566 . ?
F2 P2 F2 87.6(6) 3_565 . ?
F2 P2 F2 92.0(9) 11_556 . ?
F2 P2 F2 87.6(6) 2_665 . ?
F2 P2 F2 92.7(9) 10_666 . ?
C5S C1S C4S 105.825(7) . 4 ?
C5S C1S C4S 105.825(7) . . ?
C4S C1S C4S 109.99(3) 4 . ?
C5S C1S C6S 108.043(9) . . ?
C4S C1S C6S 144.936(15) 4 . ?
C4S C1S C6S 51.58(2) . . ?
C5S C1S C6S 108.043(9) . 4 ?
C4S C1S C6S 51.58(2) 4 4 ?
C4S C1S C6S 144.936(16) . 4 ?
C6S C1S C6S 123.03(3) . 4 ?
C6S C4S C1S 71.586(19) . . ?
C6S C4S C5S 79.014(11) . . ?
C1S C4S C5S 29.019(6) . . ?
C1S C5S C4S 45.155(13) . 4 ?
C1S C5S C4S 45.155(13) . . ?
C4S C5S C4S 74.26(3) 4 . ?
C4S C6S C1S 56.834(5) . . ?
F1 C7S F1 98.0(5) 3_665 2_655 ?
F1 C7S F1 98.0(5) 3_665 . ?
F1 C7S F1 98.0(5) 2_655 . ?
F1 C7S P1 60.6(4) 3_665 . ?
F1 C7S P1 60.6(4) 2_655 . ?
F1 C7S P1 60.6(4) . . ?

loop_
_geom_bond_atom_site_label_1
_geom_bond_atom_site_label_2
_geom_bond_distance
_geom_bond_site_symmetry_2
_geom_bond_publ_flag
Ru N5 2.040(7) . ?
Ru N5 2.040(7) 4 ?
Ru N2 2.045(6) 4 ?
Ru N2 2.045(6) . ?
Ru N6 2.056(8) . ?
Ru N4 2.062(8) . ?
N1 C3 1.354(10) . ?
N1 N2 1.363(8) . ?
N1 B 1.533(11) . ?
N2 C1 1.318(9) . ?
C1 C2 1.392(13) . ?
C1 H1 0.9300 . ?
C2 C3 1.348(13) . ?
C2 H2 0.9300 . ?
C3 H3 0.9300 . ?
N3 N4 1.351(12) . ?
N3 C6 1.353(12) . ?
N3 B 1.549(18) . ?
N4 C4 1.336(12) . ?
C4 C5 1.357(14) . ?
C4 H4 0.9300 . ?
C5 C6 1.369(16) . ?
C5 H5 0.9300 . ?
C6 H6 0.9300 . ?
B N1 1.533(11) 4 ?
B H0 0.9800 . ?
N5 C7 1.128(9) . ?
C7 C8 1.471(12) . ?
C8 H8A 0.9600 . ?
C8 H8B 0.9600 . ?
C8 H8C 0.9600 . ?
N6 C9 1.117(12) . ?
C9 C10 1.460(14) . ?
C10 H10A 0.9477 . ?
C10 H10B 0.9476 . ?
P1 C7S 1.5170(7) 10_666 ?
P1 C7S 1.5170(7) . ?
P1 F1 1.531(8) 12_556 ?
P1 F1 1.531(8) 3_665 ?
P1 F1 1.531(8) 2_655 ?
P1 F1 1.531(8) 11_656 ?
P1 F1 1.531(8) . ?
P1 F1 1.531(8) 10_666 ?
F1 C7S 1.515(13) . ?
P2 F2 1.498(8) 12_566 ?
P2 F2 1.498(8) 3_565 ?
P2 F2 1.498(8) 11_556 ?
P2 F2 1.498(8) 2_665 ?
P2 F2 1.498(8) 10_666 ?
P2 F2 1.498(8) . ?
C1S C5S 0.9480(4) . ?
C1S C4S 1.3855(4) 4 ?
C1S C4S 1.3855(4) . ?
C1S C6S 1.5704(5) . ?
C1S C6S 1.5704(5) 4 ?
C4S C6S 1.2968(5) . ?
C4S C5S 1.8800(6) . ?
C5S C4S 1.8800(6) 4 ?
C7S F1 1.515(13) 3_665 ?
C7S F1 1.515(13) 2_655 ?

loop_
_geom_torsion_atom_site_label_1
_geom_torsion_atom_site_label_2
_geom_torsion_atom_site_label_3
_geom_torsion_atom_site_label_4
_geom_torsion
_geom_torsion_site_symmetry_1
_geom_torsion_site_symmetry_2
_geom_torsion_site_symmetry_3
_geom_torsion_site_symmetry_4
_geom_torsion_publ_flag
C3 N1 N2 C1 1.5(8) . . . . ?
B N1 N2 C1 -178.3(8) . . . . ?
C3 N1 N2 Ru -178.2(5) . . . . ?
B N1 N2 Ru 2.1(9) . . . . ?
N5 Ru N2 C1 -46.3(7) . . . . ?
N5 Ru N2 C1 170(6) 4 . . . ?
N2 Ru N2 C1 135.0(6) 4 . . . ?
N6 Ru N2 C1 43.7(7) . . . . ?
N4 Ru N2 C1 -137.7(7) . . . . ?
N5 Ru N2 N1 133.2(5) . . . . ?
N5 Ru N2 N1 -10(6) 4 . . . ?
N2 Ru N2 N1 -45.5(5) 4 . . . ?
N6 Ru N2 N1 -136.8(5) . . . . ?
N4 Ru N2 N1 41.8(5) . . . . ?
N1 N2 C1 C2 -2.5(9) . . . . ?
Ru N2 C1 C2 177.1(6) . . . . ?
N2 C1 C2 C3 2.6(10) . . . . ?
C1 C2 C3 N1 -1.6(10) . . . . ?
N2 N1 C3 C2 0.2(9) . . . . ?
B N1 C3 C2 179.8(10) . . . . ?
C6 N3 N4 C4 0.0 . . . . ?
B N3 N4 C4 180.0 . . . . ?
C6 N3 N4 Ru 180.0 . . . . ?
B N3 N4 Ru 0.0 . . . . ?
N5 Ru N4 C4 44.75(18) . . . . ?
N5 Ru N4 C4 -44.75(18) 4 . . . ?
N2 Ru N4 C4 -137.03(16) 4 . . . ?
N2 Ru N4 C4 137.03(16) . . . . ?
N6 Ru N4 C4 180.0 . . . . ?
N5 Ru N4 N3 -135.25(18) . . . . ?
N5 Ru N4 N3 135.25(18) 4 . . . ?
N2 Ru N4 N3 42.97(16) 4 . . . ?
N2 Ru N4 N3 -42.97(16) . . . . ?
N6 Ru N4 N3 0.0 . . . . ?
N3 N4 C4 C5 0.0 . . . . ?
Ru N4 C4 C5 180.0 . . . . ?
N4 C4 C5 C6 0.0 . . . . ?
N4 N3 C6 C5 0.0 . . . . ?
B N3 C6 C5 180.0 . . . . ?
C4 C5 C6 N3 0.0 . . . . ?
C3 N1 B N1 -123.2(7) . . . 4 ?
N2 N1 B N1 56.5(11) . . . 4 ?
C3 N1 B N3 121.0(8) . . . . ?
N2 N1 B N3 -59.4(9) . . . . ?
N4 N3 B N1 -58.0(6) . . . 4 ?
C6 N3 B N1 122.0(6) . . . 4 ?
N4 N3 B N1 58.0(6) . . . . ?
C6 N3 B N1 -122.0(6) . . . . ?
N5 Ru N5 C7 0(22) 4 . . . ?
N2 Ru N5 C7 -144(20) 4 . . . ?
N2 Ru N5 C7 -179(100) . . . . ?
N6 Ru N5 C7 90(22) . . . . ?
N4 Ru N5 C7 -92(22) . . . . ?
Ru N5 C7 C8 13(53) . . . . ?
N5 Ru N6 C9 -44.73(18) . . . . ?
N5 Ru N6 C9 44.73(18) 4 . . . ?
N2 Ru N6 C9 137.08(16) 4 . . . ?
N2 Ru N6 C9 -137.08(16) . . . . ?
N4 Ru N6 C9 180.0 . . . . ?
Ru N6 C9 C10 0.000(2) . . . . ?
C7S P1 F1 C7S 180.000(5) 10_666 . . . ?
F1 P1 F1 C7S -91.2(3) 12_556 . . . ?
F1 P1 F1 C7S 48.8(5) 3_665 . . . ?
F1 P1 F1 C7S -48.8(5) 2_655 . . . ?
F1 P1 F1 C7S 128.5(6) 11_656 . . . ?
F1 P1 F1 C7S -134.1(7) 10_666 . . . ?
C5S C1S C4S C6S -100.724(9) . . . . ?
C4S C1S C4S C6S 145.400(5) 4 . . . ?
C6S C1S C4S C6S 94.649(11) 4 . . . ?
C4S C1S C4S C5S -113.876(4) 4 . . . ?
C6S C1S C4S C5S 100.724(9) . . . . ?
C6S C1S C4S C5S -164.627(2) 4 . . . ?
C4S C1S C5S C4S -116.73(3) . . . 4 ?
C6S C1S C5S C4S -170.783(3) . . . 4 ?
C6S C1S C5S C4S 54.06(3) 4 . . 4 ?
C4S C1S C5S C4S 116.73(3) 4 . . . ?
C6S C1S C5S C4S -54.06(3) . . . . ?
C6S C1S C5S C4S 170.783(3) 4 . . . ?
C6S C4S C5S C1S 71.738(19) . . . . ?
C6S C4S C5S C4S 112.880(8) . . . 4 ?
C1S C4S C5S C4S 41.143(11) . . . 4 ?
C5S C4S C6S C1S -29.047(6) . . . . ?
C5S C1S C6S C4S 96.183(8) . . . . ?
C4S C1S C6S C4S -68.258(7) 4 . . . ?
C6S C1S C6S C4S -136.921(4) 4 . . . ?
P1 F1 C7S F1 -49.7(3) . . . 3_665 ?
P1 F1 C7S F1 49.7(3) . . . 2_655 ?
C7S P1 C7S F1 -36(40) 10_666 . . 3_665 ?
F1 P1 C7S F1 -64.8(9) 12_556 . . 3_665 ?
F1 P1 C7S F1 -120.000(3) 2_655 . . 3_665 ?
F1 P1 C7S F1 55.2(9) 11_656 . . 3_665 ?
F1 P1 C7S F1 120.000(2) . . . 3_665 ?
F1 P1 C7S F1 175.2(9) 10_666 . . 3_665 ?
C7S P1 C7S F1 84(37) 10_666 . . 2_655 ?
F1 P1 C7S F1 55.2(9) 12_556 . . 2_655 ?
F1 P1 C7S F1 120.0 3_665 . . 2_655 ?
F1 P1 C7S F1 175.2(9) 11_656 . . 2_655 ?
F1 P1 C7S F1 -120.0 . . . 2_655 ?
F1 P1 C7S F1 -64.8(9) 10_666 . . 2_655 ?
C7S P1 C7S F1 -156(47) 10_666 . . . ?
F1 P1 C7S F1 175.2(9) 12_556 . . . ?
F1 P1 C7S F1 -120.000(5) 3_665 . . . ?
F1 P1 C7S F1 120.000(5) 2_655 . . . ?
F1 P1 C7S F1 -64.8(9) 11_656 . . . ?
F1 P1 C7S F1 55.2(9) 10_666 . . . ?
